data_4334498
loop_
_publ_author_name
'Wing-Por Leung'
'Kwok-Wai Kan'
'Yuk-Chi Chan'
'Thomas C. W. Mak'

_publ_section_title
;
 Synthesis of Hetero-Binuclear Complexes from Bisgermavinylidene
;
_journal_name_full 'Inorganic Chemistry'
_journal_page_first 4571
_journal_page_last 4577
_journal_paper_doi 10.1021/ic400056f
_journal_volume 52
_journal_year 2013
_chemical_formula_sum 'C34 H47 Ge N5 P2 Si3'
_chemical_formula_weight 744.57
_chemical_name_systematic
; 
 ? 
;
_space_group_IT_number 2
_symmetry_cell_setting triclinic
_symmetry_space_group_name_Hall '-P 1'
_symmetry_space_group_name_H-M 'P -1'
_atom_sites_solution_hydrogens geom
_atom_sites_solution_primary direct
_atom_sites_solution_secondary difmap
_audit_creation_method SHELXL-97
_cell_angle_alpha 80.92(3)
_cell_angle_beta 71.81(3)
_cell_angle_gamma 66.33(3)
_cell_formula_units_Z 2
_cell_length_a 11.114(2)
_cell_length_b 12.164(2)
_cell_length_c 17.566(4)
_cell_measurement_temperature 293(2)
_cell_volume 2064.8(9)
_computing_cell_refinement 'BIOTEX RIGAKU'
_computing_data_collection 'RAXIS-IIC RIGAKU'
_computing_data_reduction 'BIOTEX RIGAKU'
_computing_molecular_graphics 'SIEMENS SHELXTL'
_computing_publication_material 'SIEMENS SHELXTL'
_computing_structure_refinement 'SHELXL-97 (Sheldrick, 1997)'
_computing_structure_solution 'SHELXS-97 (Sheldrick, 1990)'
_diffrn_ambient_temperature 293(2)
_diffrn_measured_fraction_theta_full 0.835
_diffrn_measured_fraction_theta_max 0.835
_diffrn_measurement_device_type 'RAXIS-IIC RIGAKU'
_diffrn_measurement_method IP
_diffrn_radiation_monochromator graphite
_diffrn_radiation_source 'fine-focus sealed tube'
_diffrn_radiation_type MoK\a
_diffrn_radiation_wavelength 0.71073
_diffrn_reflns_av_R_equivalents 0.0000
_diffrn_reflns_av_sigmaI/netI 0.0454
_diffrn_reflns_limit_h_max 11
_diffrn_reflns_limit_h_min -13
_diffrn_reflns_limit_k_max 0
_diffrn_reflns_limit_k_min -13
_diffrn_reflns_limit_l_max 20
_diffrn_reflns_limit_l_min -21
_diffrn_reflns_number 6453
_diffrn_reflns_theta_full 25.53
_diffrn_reflns_theta_max 25.53
_diffrn_reflns_theta_min 1.22
_exptl_absorpt_coefficient_mu 0.934
_exptl_absorpt_correction_T_max 0.7669
_exptl_absorpt_correction_T_min 0.6523
_exptl_absorpt_correction_type multi-scan
_exptl_crystal_colour yellow
_exptl_crystal_density_diffrn 1.197
_exptl_crystal_description block
_exptl_crystal_F_000 780
_exptl_crystal_size_max 0.50
_exptl_crystal_size_mid 0.40
_exptl_crystal_size_min 0.30
_refine_diff_density_max 0.307
_refine_diff_density_min -0.495
_refine_diff_density_rms 0.044
_refine_ls_extinction_method none
_refine_ls_goodness_of_fit_ref 1.077
_refine_ls_hydrogen_treatment riding
_refine_ls_matrix_type full
_refine_ls_number_parameters 406
_refine_ls_number_reflns 6453
_refine_ls_number_restraints 0
_refine_ls_restrained_S_all 1.077
_refine_ls_R_factor_all 0.0528
_refine_ls_R_factor_gt 0.0486
_refine_ls_shift/su_max 0.001
_refine_ls_shift/su_mean 0.000
_refine_ls_structure_factor_coef Fsqd
_refine_ls_weighting_details 'calc w=1/[\s^2^(Fo^2^)+(0.0728P)^2^+0.5490P] where P=(Fo^2^+2Fc^2^)/3'
_refine_ls_weighting_scheme calc
_refine_ls_wR_factor_gt 0.1335
_refine_ls_wR_factor_ref 0.1372
_reflns_number_gt 5962
_reflns_number_total 6453
_reflns_threshold_expression >2sigma(I)
_cod_data_source_file ic400056f_si_002.cif
_cod_data_source_block kkw45
_cod_original_cell_volume 2065.0(7)
_cod_database_code 4334498

loop_
_symmetry_equiv_pos_as_xyz
'x, y, z'
'-x, -y, -z'

loop_
_atom_site_label
_atom_site_type_symbol
_atom_site_fract_x
_atom_site_fract_y
_atom_site_fract_z
_atom_site_U_iso_or_equiv
_atom_site_adp_type
_atom_site_occupancy
_atom_site_symmetry_multiplicity
_atom_site_calc_flag
_atom_site_refinement_flags
Ge1 Ge 0.47280(3) 0.48709(3) 0.181076(19) 0.07157(15) Uani 1 1 d .
P1 P 0.58925(8) 0.24577(8) 0.29988(5) 0.0673(2) Uani 1 1 d .
P2 P 0.68984(7) 0.45943(8) 0.23592(4) 0.0627(2) Uani 1 1 d .
Si1 Si 0.65797(11) 0.08903(11) 0.15982(7) 0.0897(3) Uani 1 1 d .
Si2 Si 0.70315(11) 0.61361(10) 0.07811(6) 0.0806(3) Uani 1 1 d .
Si3 Si 0.19476(13) 0.72207(15) 0.26126(8) 0.1294(6) Uani 1 1 d .
N1 N 0.6651(3) 0.1732(3) 0.22343(17) 0.0819(8) Uani 1 1 d .
N2 N 0.6345(3) 0.5408(2) 0.16348(15) 0.0691(6) Uani 1 1 d .
N3 N 0.4620(2) 0.4771(3) 0.35308(15) 0.0687(6) Uani 1 1 d .
N4 N 0.3624(3) 0.5693(3) 0.34182(17) 0.0791(8) Uani 1 1 d .
N5 N 0.3427(3) 0.5957(3) 0.26581(17) 0.0822(8) Uani 1 1 d .
C1 C 0.7045(10) 0.1499(8) 0.0535(4) 0.193(3) Uani 1 1 d .
H1B H 0.6398 0.2299 0.0486 0.289 Uiso 1 1 calc R
H1C H 0.7029 0.0994 0.0173 0.289 Uiso 1 1 calc R
H1D H 0.7944 0.1514 0.0405 0.289 Uiso 1 1 calc R
C2 C 0.4878(6) 0.0890(8) 0.1755(5) 0.194(4) Uani 1 1 d .
H2A H 0.4571 0.0589 0.2288 0.291 Uiso 1 1 calc R
H2B H 0.4911 0.0387 0.1373 0.291 Uiso 1 1 calc R
H2C H 0.4257 0.1695 0.1685 0.291 Uiso 1 1 calc R
C3 C 0.7886(7) -0.0625(6) 0.1602(5) 0.182(3) Uani 1 1 d .
H3B H 0.7715 -0.0994 0.2129 0.273 Uiso 1 1 calc R
H3C H 0.8772 -0.0577 0.1456 0.273 Uiso 1 1 calc R
H3D H 0.7857 -0.1097 0.1224 0.273 Uiso 1 1 calc R
C4 C 0.5526(3) 0.4053(3) 0.28014(17) 0.0618(7) Uani 1 1 d .
C5 C 0.8691(4) 0.6110(4) 0.0825(2) 0.1004(12) Uani 1 1 d .
H5A H 0.8551 0.6510 0.1293 0.151 Uiso 1 1 calc R
H5B H 0.9067 0.6515 0.0354 0.151 Uiso 1 1 calc R
H5C H 0.9313 0.5293 0.0850 0.151 Uiso 1 1 calc R
C6 C 0.5803(5) 0.7702(4) 0.0745(3) 0.1218(17) Uani 1 1 d .
H6A H 0.5676 0.8105 0.1209 0.183 Uiso 1 1 calc R
H6B H 0.4943 0.7700 0.0738 0.183 Uiso 1 1 calc R
H6C H 0.6152 0.8114 0.0269 0.183 Uiso 1 1 calc R
C7 C 0.7268(6) 0.5366(5) -0.0122(2) 0.1203(16) Uani 1 1 d .
H7A H 0.6402 0.5388 -0.0135 0.180 Uiso 1 1 calc R
H7B H 0.7885 0.4547 -0.0099 0.180 Uiso 1 1 calc R
H7C H 0.7639 0.5768 -0.0596 0.180 Uiso 1 1 calc R
C8 C 0.2297(7) 0.8633(5) 0.2627(5) 0.188(4) Uani 1 1 d .
H8A H 0.2454 0.8656 0.3130 0.281 Uiso 1 1 calc R
H8B H 0.1523 0.9332 0.2559 0.281 Uiso 1 1 calc R
H8C H 0.3090 0.8620 0.2198 0.281 Uiso 1 1 calc R
C9 C 0.1658(8) 0.7234(9) 0.1638(5) 0.254(6) Uani 1 1 d .
H9A H 0.1478 0.6535 0.1609 0.381 Uiso 1 1 calc R
H9B H 0.2455 0.7231 0.1217 0.381 Uiso 1 1 calc R
H9C H 0.0888 0.7943 0.1578 0.381 Uiso 1 1 calc R
C10 C 0.0546(5) 0.7262(7) 0.3500(4) 0.165(3) Uani 1 1 d .
H10A H 0.0325 0.6569 0.3524 0.247 Uiso 1 1 calc R
H10B H -0.0239 0.7976 0.3474 0.247 Uiso 1 1 calc R
H10C H 0.0812 0.7263 0.3970 0.247 Uiso 1 1 calc R
C21 C 0.4271(4) 0.2322(4) 0.3545(2) 0.0810(10) Uani 1 1 d .
C22 C 0.4337(5) 0.1251(5) 0.3986(3) 0.1115(15) Uani 1 1 d .
H22A H 0.5178 0.0687 0.4032 0.134 Uiso 1 1 calc R
C23 C 0.3170(8) 0.1025(7) 0.4352(3) 0.145(2) Uani 1 1 d .
H23A H 0.3217 0.0310 0.4647 0.174 Uiso 1 1 calc R
C24 C 0.1941(7) 0.1853(9) 0.4282(4) 0.155(3) Uani 1 1 d .
H24A H 0.1153 0.1694 0.4527 0.186 Uiso 1 1 calc R
C25 C 0.1848(5) 0.2915(7) 0.3856(3) 0.131(2) Uani 1 1 d .
H25A H 0.1001 0.3479 0.3822 0.157 Uiso 1 1 calc R
C26 C 0.3031(4) 0.3144(5) 0.3475(3) 0.0992(13) Uani 1 1 d .
H26A H 0.2979 0.3854 0.3173 0.119 Uiso 1 1 calc R
C11 C 0.6869(3) 0.1993(3) 0.37349(19) 0.0714(8) Uani 1 1 d .
C12 C 0.8215(4) 0.1216(3) 0.3531(2) 0.0861(10) Uani 1 1 d .
H12A H 0.8607 0.0874 0.3031 0.103 Uiso 1 1 calc R
C13 C 0.8992(4) 0.0942(4) 0.4075(3) 0.1029(13) Uani 1 1 d .
H13A H 0.9907 0.0432 0.3929 0.123 Uiso 1 1 calc R
C14 C 0.8424(5) 0.1413(4) 0.4817(3) 0.0988(12) Uani 1 1 d .
H14A H 0.8947 0.1223 0.5176 0.119 Uiso 1 1 calc R
C15 C 0.7075(4) 0.2169(4) 0.5033(2) 0.0926(11) Uani 1 1 d .
H15A H 0.6683 0.2486 0.5541 0.111 Uiso 1 1 calc R
C16 C 0.6302(4) 0.2460(3) 0.4499(2) 0.0812(9) Uani 1 1 d .
H16A H 0.5390 0.2975 0.4650 0.097 Uiso 1 1 calc R
C41 C 0.8587(3) 0.3460(3) 0.20059(19) 0.0738(8) Uani 1 1 d .
C42 C 0.9663(4) 0.3270(5) 0.2317(3) 0.1082(14) Uani 1 1 d .
H42A H 0.9527 0.3720 0.2740 0.130 Uiso 1 1 calc R
C43 C 1.0950(5) 0.2403(7) 0.1995(4) 0.146(2) Uani 1 1 d .
H43A H 1.1668 0.2271 0.2207 0.175 Uiso 1 1 calc R
C44 C 1.1155(5) 0.1755(5) 0.1376(4) 0.136(2) Uani 1 1 d .
H44A H 1.2010 0.1169 0.1171 0.163 Uiso 1 1 calc R
C45 C 1.0117(5) 0.1957(4) 0.1051(3) 0.1141(16) Uani 1 1 d .
H45A H 1.0277 0.1520 0.0616 0.137 Uiso 1 1 calc R
C46 C 0.8829(4) 0.2804(3) 0.1360(2) 0.0867(10) Uani 1 1 d .
H46A H 0.8127 0.2932 0.1136 0.104 Uiso 1 1 calc R
C31 C 0.6992(3) 0.5417(4) 0.30902(19) 0.0770(9) Uani 1 1 d .
C32 C 0.7353(4) 0.4856(5) 0.3789(2) 0.1032(14) Uani 1 1 d .
H32A H 0.7551 0.4035 0.3876 0.124 Uiso 1 1 calc R
C33 C 0.7425(6) 0.5473(8) 0.4346(3) 0.134(2) Uani 1 1 d .
H33A H 0.7650 0.5082 0.4811 0.161 Uiso 1 1 calc R
C34 C 0.7163(7) 0.6666(9) 0.4214(4) 0.160(3) Uani 1 1 d .
H34A H 0.7253 0.7086 0.4579 0.192 Uiso 1 1 calc R
C35 C 0.6770(7) 0.7258(6) 0.3549(4) 0.144(2) Uani 1 1 d .
H35A H 0.6558 0.8081 0.3475 0.172 Uiso 1 1 calc R
C36 C 0.6684(5) 0.6619(5) 0.2976(3) 0.1026(13) Uani 1 1 d .
H36A H 0.6418 0.7019 0.2524 0.123 Uiso 1 1 calc R

loop_
_atom_site_aniso_label
_atom_site_aniso_U_11
_atom_site_aniso_U_22
_atom_site_aniso_U_33
_atom_site_aniso_U_23
_atom_site_aniso_U_13
_atom_site_aniso_U_12
Ge1 0.0622(2) 0.0856(3) 0.0646(2) -0.01122(16) -0.02226(15) -0.01873(16)
P1 0.0651(4) 0.0758(6) 0.0625(4) -0.0049(4) -0.0144(3) -0.0296(4)
P2 0.0580(4) 0.0730(5) 0.0569(4) -0.0040(3) -0.0149(3) -0.0245(3)
Si1 0.0842(6) 0.0859(7) 0.0970(7) -0.0281(5) -0.0291(5) -0.0179(5)
Si2 0.0886(6) 0.0834(7) 0.0629(5) 0.0032(4) -0.0163(4) -0.0309(5)
Si3 0.0816(7) 0.1479(12) 0.0934(8) -0.0178(8) -0.0231(6) 0.0267(8)
N1 0.0806(17) 0.089(2) 0.0776(17) -0.0200(14) -0.0131(14) -0.0334(15)
N2 0.0660(14) 0.0744(17) 0.0609(14) -0.0001(11) -0.0189(11) -0.0204(12)
N3 0.0586(14) 0.0820(18) 0.0618(14) -0.0118(12) -0.0120(11) -0.0226(12)
N4 0.0629(15) 0.091(2) 0.0734(17) -0.0168(14) -0.0152(13) -0.0163(14)
N5 0.0616(15) 0.096(2) 0.0740(17) -0.0155(14) -0.0206(12) -0.0086(14)
C1 0.303(10) 0.231(9) 0.101(4) -0.016(4) -0.072(5) -0.141(8)
C2 0.102(4) 0.268(9) 0.239(8) -0.156(7) -0.024(4) -0.060(5)
C3 0.166(6) 0.103(4) 0.272(9) -0.061(5) -0.093(6) -0.001(4)
C4 0.0542(14) 0.0716(19) 0.0573(15) -0.0087(12) -0.0137(12) -0.0203(12)
C5 0.100(3) 0.111(3) 0.085(2) 0.001(2) -0.004(2) -0.052(2)
C6 0.130(4) 0.098(3) 0.113(3) 0.020(3) -0.034(3) -0.027(3)
C7 0.144(4) 0.157(5) 0.067(2) -0.007(2) -0.021(2) -0.068(3)
C8 0.173(6) 0.094(4) 0.194(7) -0.002(4) 0.012(5) 0.004(4)
C9 0.164(6) 0.312(11) 0.175(7) -0.081(7) -0.110(6) 0.097(7)
C10 0.072(3) 0.188(6) 0.184(6) -0.040(5) -0.002(3) -0.011(3)
C21 0.086(2) 0.103(3) 0.0689(19) -0.0095(18) -0.0140(16) -0.054(2)
C22 0.135(4) 0.135(4) 0.096(3) 0.002(3) -0.020(3) -0.093(3)
C23 0.185(6) 0.191(7) 0.113(4) -0.002(4) -0.014(4) -0.147(6)
C24 0.146(5) 0.263(10) 0.112(4) -0.046(5) 0.010(4) -0.154(6)
C25 0.091(3) 0.199(7) 0.123(4) -0.040(4) -0.005(3) -0.083(4)
C26 0.077(2) 0.142(4) 0.092(3) -0.019(2) -0.0117(19) -0.058(2)
C11 0.0764(19) 0.071(2) 0.0664(18) 0.0042(14) -0.0191(14) -0.0305(15)
C12 0.084(2) 0.085(2) 0.079(2) -0.0030(17) -0.0236(18) -0.0199(18)
C13 0.085(2) 0.109(3) 0.100(3) 0.004(2) -0.035(2) -0.017(2)
C14 0.104(3) 0.110(3) 0.088(3) 0.015(2) -0.047(2) -0.037(2)
C15 0.109(3) 0.102(3) 0.068(2) 0.0024(18) -0.0289(19) -0.039(2)
C16 0.082(2) 0.089(2) 0.070(2) -0.0006(16) -0.0204(16) -0.0301(18)
C41 0.0573(16) 0.083(2) 0.0692(18) 0.0092(15) -0.0112(14) -0.0234(14)
C42 0.068(2) 0.146(4) 0.101(3) 0.003(3) -0.029(2) -0.029(2)
C43 0.063(3) 0.183(6) 0.149(5) 0.014(5) -0.030(3) -0.011(3)
C44 0.078(3) 0.120(4) 0.140(5) 0.018(3) 0.006(3) -0.004(3)
C45 0.096(3) 0.097(3) 0.101(3) -0.004(2) 0.012(2) -0.017(2)
C46 0.076(2) 0.084(2) 0.079(2) -0.0039(17) -0.0020(17) -0.0222(17)
C31 0.076(2) 0.101(3) 0.0662(19) -0.0094(16) -0.0125(15) -0.0479(18)
C32 0.108(3) 0.158(4) 0.072(2) -0.001(2) -0.027(2) -0.078(3)
C33 0.128(4) 0.246(8) 0.073(3) -0.027(4) -0.015(2) -0.117(5)
C34 0.153(5) 0.280(10) 0.094(4) -0.085(5) 0.021(3) -0.143(6)
C35 0.172(5) 0.160(6) 0.122(4) -0.061(4) 0.007(4) -0.100(4)
C36 0.111(3) 0.119(4) 0.082(2) -0.030(2) -0.003(2) -0.056(3)

loop_
_atom_type_symbol
_atom_type_description
_atom_type_scat_dispersion_real
_atom_type_scat_dispersion_imag
_atom_type_scat_source
C C 0.0033 0.0016 'International Tables Vol C Tables 4.2.6.8 and 6.1.1.4'
H H 0.0000 0.0000 'International Tables Vol C Tables 4.2.6.8 and 6.1.1.4'
N N 0.0061 0.0033 'International Tables Vol C Tables 4.2.6.8 and 6.1.1.4'
Si Si 0.0817 0.0704 'International Tables Vol C Tables 4.2.6.8 and 6.1.1.4'
P P 0.1023 0.0942 'International Tables Vol C Tables 4.2.6.8 and 6.1.1.4'
Ge Ge 0.1547 1.8001 'International Tables Vol C Tables 4.2.6.8 and 6.1.1.4'

loop_
_geom_angle_atom_site_label_1
_geom_angle_atom_site_label_2
_geom_angle_atom_site_label_3
_geom_angle
N5 Ge1 N2 97.94(12)
N5 Ge1 C4 78.89(12)
N2 Ge1 C4 76.34(11)
N5 Ge1 P2 92.30(9)
N2 Ge1 P2 35.53(7)
C4 Ge1 P2 41.11(8)
N1 P1 C4 112.64(16)
N1 P1 C21 114.74(17)
C4 P1 C21 106.17(17)
N1 P1 C11 112.50(17)
C4 P1 C11 105.90(15)
C21 P1 C11 104.10(16)
N2 P2 C31 114.58(17)
N2 P2 C4 98.61(14)
C31 P2 C4 108.99(14)
N2 P2 C41 112.03(14)
C31 P2 C41 106.62(17)
C4 P2 C41 116.14(15)
N2 P2 Ge1 48.49(10)
C31 P2 Ge1 130.17(12)
C4 P2 Ge1 50.58(9)
C41 P2 Ge1 123.21(13)
N1 Si1 C2 113.8(2)
N1 Si1 C3 109.9(3)
C2 Si1 C3 113.0(4)
N1 Si1 C1 110.2(3)
C2 Si1 C1 104.7(4)
C3 Si1 C1 104.7(4)
N2 Si2 C6 108.15(19)
N2 Si2 C5 109.60(17)
C6 Si2 C5 110.5(3)
N2 Si2 C7 109.0(2)
C6 Si2 C7 109.0(3)
C5 Si2 C7 110.5(2)
N5 Si3 C10 110.8(3)
N5 Si3 C9 107.2(2)
C10 Si3 C9 117.0(4)
N5 Si3 C8 108.5(3)
C10 Si3 C8 105.8(3)
C9 Si3 C8 107.1(5)
P1 N1 Si1 146.2(2)
P2 N2 Si2 134.92(17)
P2 N2 Ge1 95.98(13)
Si2 N2 Ge1 126.48(14)
N4 N3 C4 115.5(3)
N3 N4 N5 119.2(3)
N4 N5 Si3 113.6(2)
N4 N5 Ge1 117.6(2)
Si3 N5 Ge1 128.72(17)
N3 C4 P2 107.2(2)
N3 C4 P1 112.1(2)
P2 C4 P1 120.52(16)
N3 C4 Ge1 108.75(19)
P2 C4 Ge1 88.31(13)
P1 C4 Ge1 117.38(15)
C26 C21 C22 119.5(4)
C26 C21 P1 123.7(3)
C22 C21 P1 116.5(3)
C23 C22 C21 120.3(6)
C24 C23 C22 119.7(6)
C23 C24 C25 121.1(5)
C24 C25 C26 119.5(6)
C21 C26 C25 119.9(5)
C12 C11 C16 118.4(3)
C12 C11 P1 120.3(3)
C16 C11 P1 121.2(3)
C11 C12 C13 120.1(4)
C14 C13 C12 120.7(4)
C13 C14 C15 119.8(4)
C14 C15 C16 120.1(4)
C15 C16 C11 120.9(4)
C46 C41 C42 118.8(4)
C46 C41 P2 117.8(3)
C42 C41 P2 123.3(3)
C41 C42 C43 119.9(5)
C44 C43 C42 120.2(5)
C43 C44 C45 120.4(5)
C44 C45 C46 120.7(5)
C45 C46 C41 119.9(4)
C36 C31 C32 118.4(4)
C36 C31 P2 119.9(3)
C32 C31 P2 121.7(3)
C33 C32 C31 122.1(5)
C34 C33 C32 119.2(6)
C33 C34 C35 120.7(5)
C34 C35 C36 120.0(6)
C31 C36 C35 119.6(5)

loop_
_geom_bond_atom_site_label_1
_geom_bond_atom_site_label_2
_geom_bond_distance
Ge1 N5 1.948(3)
Ge1 N2 2.070(3)
Ge1 C4 2.125(3)
Ge1 P2 2.7492(10)
P1 N1 1.537(3)
P1 C4 1.814(3)
P1 C21 1.818(3)
P1 C11 1.823(3)
P2 N2 1.606(3)
P2 C31 1.798(4)
P2 C4 1.808(3)
P2 C41 1.810(3)
Si1 N1 1.669(3)
Si1 C2 1.824(6)
Si1 C3 1.833(6)
Si1 C1 1.890(7)
Si2 N2 1.739(3)
Si2 C6 1.851(5)
Si2 C5 1.857(4)
Si2 C7 1.863(5)
Si3 N5 1.757(3)
Si3 C10 1.818(6)
Si3 C9 1.835(7)
Si3 C8 1.913(8)
N3 N4 1.262(4)
N3 C4 1.503(4)
N4 N5 1.387(4)
C21 C26 1.369(6)
C21 C22 1.394(6)
C22 C23 1.372(7)
C23 C24 1.362(10)
C24 C25 1.369(10)
C25 C26 1.393(6)
C11 C12 1.377(5)
C11 C16 1.395(5)
C12 C13 1.397(6)
C13 C14 1.364(6)
C14 C15 1.373(6)
C15 C16 1.378(5)
C41 C46 1.385(5)
C41 C42 1.389(5)
C42 C43 1.397(7)
C43 C44 1.351(9)
C44 C45 1.363(8)
C45 C46 1.383(5)
C31 C36 1.358(6)
C31 C32 1.399(5)
C32 C33 1.362(7)
C33 C34 1.357(10)
C34 C35 1.369(10)
C35 C36 1.411(7)
